data_4103761
loop_
_publ_author_name
'Zhong Li'
'Frank W. Fowler'
'Joseph W. Lauher'

_publ_section_title
;
 Weak Interactions Dominating the Supramolecular Self-Assembly in a Salt:
 A Designed Single-Crystal-to-Single-Crystal Topochemical Polymerization
 of a Terminal Aryldiacetylene
;
_journal_name_full 'Journal of the American Chemical Society'
_journal_page_first 634
_journal_page_last 643
_journal_paper_doi 10.1021/ja806663h
_journal_volume 131
_journal_year 2009
_chemical_formula_sum 'C20 H26 N4 O6'
_chemical_formula_weight 418.4
_chemical_name_common (benzylNH3)2og
_space_group_IT_number 2
_symmetry_cell_setting triclinic
_symmetry_space_group_name_Hall '-P 1'
_symmetry_space_group_name_H-M 'P -1'
_atom_sites_solution_hydrogens geom
_atom_sites_solution_primary direct
_atom_sites_solution_secondary difmap
_audit_creation_method SHELXL-97
_cell_angle_alpha 88.508(5)
_cell_angle_beta 76.911(4)
_cell_angle_gamma 85.008(4)
_cell_formula_units_Z 1
_cell_length_a 4.9193(9)
_cell_length_b 10.2941(19)
_cell_length_c 10.765(2)
_cell_measurement_temperature 273(2)
_cell_volume 528.95(17)
_computing_cell_refinement 'Bruker SMART'
_computing_data_collection 'Bruker SMART'
_computing_data_reduction 'Bruker SAINT'
_computing_molecular_graphics 'Bruker SHELXTL'
_computing_publication_material 'Bruker SHELXTL'
_computing_structure_refinement 'SHELXL-97 (Sheldrick, 1997)'
_computing_structure_solution 'SHELXS-97 (Sheldrick, 1990)'
_diffrn_ambient_temperature 273(2)
_diffrn_measured_fraction_theta_full 0.856
_diffrn_measured_fraction_theta_max 0.856
_diffrn_measurement_device_type 'CCD area detector'
_diffrn_measurement_method 'phi and omega scans'
_diffrn_radiation_monochromator graphite
_diffrn_radiation_source 'fine-focus sealed tube'
_diffrn_radiation_type MoK\a
_diffrn_radiation_wavelength 0.71073
_diffrn_reflns_av_R_equivalents 0.0352
_diffrn_reflns_av_sigmaI/netI 0.0333
_diffrn_reflns_limit_h_max 5
_diffrn_reflns_limit_h_min -6
_diffrn_reflns_limit_k_max 11
_diffrn_reflns_limit_k_min -13
_diffrn_reflns_limit_l_max 14
_diffrn_reflns_limit_l_min -14
_diffrn_reflns_number 3258
_diffrn_reflns_theta_full 28.31
_diffrn_reflns_theta_max 28.31
_diffrn_reflns_theta_min 1.94
_exptl_absorpt_coefficient_mu 0.098
_exptl_absorpt_correction_type none
_exptl_crystal_density_diffrn 1.314
_exptl_crystal_density_method 'not measured'
_exptl_crystal_F_000 222
_exptl_crystal_size_max .5
_exptl_crystal_size_mid .2
_exptl_crystal_size_min .2
_refine_diff_density_max 0.439
_refine_diff_density_min -0.349
_refine_diff_density_rms 0.089
_refine_ls_extinction_coef 0.15(4)
_refine_ls_extinction_expression Fc^*^=kFc[1+0.001xFc^2^\l^3^/sin(2\q)]^-1/4^
_refine_ls_extinction_method SHELXL
_refine_ls_goodness_of_fit_ref 1.149
_refine_ls_hydrogen_treatment constr
_refine_ls_matrix_type full
_refine_ls_number_parameters 138
_refine_ls_number_reflns 2264
_refine_ls_number_restraints 0
_refine_ls_restrained_S_all 1.149
_refine_ls_R_factor_all 0.0956
_refine_ls_R_factor_gt 0.0847
_refine_ls_shift/su_max 0.000
_refine_ls_shift/su_mean 0.000
_refine_ls_structure_factor_coef Fsqd
_refine_ls_weighting_details 'calc w=1/[\s^2^(Fo^2^)+(0.1742P)^2^+0.2125P] where P=(Fo^2^+2Fc^2^)/3'
_refine_ls_weighting_scheme calc
_refine_ls_wR_factor_gt 0.2172
_refine_ls_wR_factor_ref 0.2383
_reflns_number_gt 1758
_reflns_number_total 2264
_reflns_threshold_expression >2sigma(I)
_cod_data_source_file ja806663h_si_008.cif
_cod_data_source_block benzylammonium
_cod_original_cell_volume 528.94(18)
_cod_database_code 4103761

loop_
_symmetry_equiv_pos_as_xyz
'x, y, z'
'-x, -y, -z'

loop_
_atom_site_label
_atom_site_type_symbol
_atom_site_fract_x
_atom_site_fract_y
_atom_site_fract_z
_atom_site_U_iso_or_equiv
_atom_site_adp_type
_atom_site_occupancy
_atom_site_symmetry_multiplicity
_atom_site_calc_flag
_atom_site_refinement_flags
O3 O 0.4143(4) 0.8525(2) 0.97440(19) 0.0474(6) Uani 1 1 d .
N1 N 0.6984(4) 0.6139(2) 0.8972(2) 0.0410(6) Uani 1 1 d .
H1 H 0.8550 0.5946 0.9188 0.049 Uiso 1 1 calc R
O1 O 0.2492(4) 0.5700(2) 0.9194(3) 0.0601(7) Uani 1 1 d .
O2 O 0.3424(6) 0.8904(2) 0.7797(2) 0.0631(8) Uani 1 1 d .
C1 C 0.4759(5) 0.5503(3) 0.9495(3) 0.0421(7) Uani 1 1 d .
N2 N -0.1534(5) 0.8687(2) 0.1062(2) 0.0449(7) Uani 1 1 d .
H2A H -0.2049 0.9408 0.1525 0.067 Uiso 1 1 calc R
H2B H -0.2687 0.8621 0.0543 0.067 Uiso 1 1 calc R
H2C H 0.0207 0.8725 0.0604 0.067 Uiso 1 1 calc R
C3 C 0.4586(6) 0.8280(3) 0.8575(3) 0.0408(7) Uani 1 1 d .
C2 C 0.6759(6) 0.7161(3) 0.8034(3) 0.0439(7) Uani 1 1 d .
H2D H 0.6245 0.6791 0.7308 0.053 Uiso 1 1 calc R
H2E H 0.8571 0.7504 0.7735 0.053 Uiso 1 1 calc R
C4 C -0.1655(7) 0.7540(3) 0.1917(3) 0.0494(8) Uani 1 1 d .
H4A H -0.1004 0.6765 0.1406 0.059 Uiso 1 1 calc R
H4B H -0.3590 0.7458 0.2349 0.059 Uiso 1 1 calc R
C5 C 0.0072(6) 0.7599(3) 0.2907(3) 0.0464(7) Uani 1 1 d .
C6 C 0.0785(8) 0.6437(4) 0.3481(4) 0.0668(10) Uani 1 1 d .
H6 H 0.0302 0.5652 0.3218 0.080 Uiso 1 1 calc R
C8 C 0.2967(10) 0.7593(7) 0.4854(4) 0.0892(16) Uani 1 1 d .
H8 H 0.3887 0.7597 0.5519 0.107 Uiso 1 1 calc R
C7 C 0.2236(10) 0.6453(6) 0.4457(5) 0.0892(16) Uani 1 1 d .
H7 H 0.2709 0.5673 0.4842 0.107 Uiso 1 1 calc R
C10 C 0.0887(9) 0.8748(4) 0.3287(4) 0.0716(11) Uani 1 1 d .
H10 H 0.0470 0.9530 0.2892 0.086 Uiso 1 1 calc R
C9 C 0.2325(10) 0.8736(5) 0.4256(5) 0.0877(15) Uani 1 1 d .
H9 H 0.2863 0.9515 0.4506 0.105 Uiso 1 1 calc R

loop_
_atom_site_aniso_label
_atom_site_aniso_U_11
_atom_site_aniso_U_22
_atom_site_aniso_U_33
_atom_site_aniso_U_23
_atom_site_aniso_U_13
_atom_site_aniso_U_12
O3 0.0459(12) 0.0529(12) 0.0449(12) 0.0007(9) -0.0144(9) -0.0009(9)
N1 0.0295(11) 0.0419(12) 0.0532(14) 0.0099(10) -0.0139(9) -0.0035(8)
O1 0.0369(11) 0.0642(14) 0.0852(17) 0.0274(12) -0.0278(11) -0.0092(9)
O2 0.0809(17) 0.0559(13) 0.0579(14) 0.0014(10) -0.0352(13) 0.0149(12)
C1 0.0314(13) 0.0413(14) 0.0555(16) 0.0064(12) -0.0145(11) -0.0032(10)
N2 0.0466(13) 0.0496(13) 0.0409(12) 0.0036(10) -0.0168(10) -0.0006(10)
C3 0.0407(14) 0.0404(14) 0.0442(14) 0.0037(11) -0.0153(11) -0.0055(10)
C2 0.0401(14) 0.0474(15) 0.0440(14) 0.0073(12) -0.0100(11) -0.0030(11)
C4 0.0539(17) 0.0490(16) 0.0494(16) 0.0039(12) -0.0183(13) -0.0103(12)
C5 0.0445(15) 0.0547(16) 0.0392(14) 0.0058(12) -0.0112(11) 0.0026(12)
C6 0.061(2) 0.069(2) 0.070(2) 0.0277(18) -0.0167(17) -0.0045(16)
C8 0.068(3) 0.152(5) 0.048(2) 0.007(3) -0.0240(18) 0.011(3)
C7 0.074(3) 0.117(4) 0.076(3) 0.051(3) -0.025(2) 0.000(3)
C10 0.084(3) 0.061(2) 0.082(3) -0.0121(19) -0.050(2) 0.0122(18)
C9 0.082(3) 0.107(3) 0.085(3) -0.034(3) -0.048(2) 0.021(3)

loop_
_atom_type_symbol
_atom_type_description
_atom_type_scat_dispersion_real
_atom_type_scat_dispersion_imag
_atom_type_scat_source
C C 0.0033 0.0016 'International Tables Vol C Tables 4.2.6.8 and 6.1.1.4'
H H 0.0000 0.0000 'International Tables Vol C Tables 4.2.6.8 and 6.1.1.4'
N N 0.0061 0.0033 'International Tables Vol C Tables 4.2.6.8 and 6.1.1.4'
O O 0.0106 0.0060 'International Tables Vol C Tables 4.2.6.8 and 6.1.1.4'

loop_
_geom_angle_atom_site_label_1
_geom_angle_atom_site_label_2
_geom_angle_atom_site_label_3
_geom_angle
_geom_angle_site_symmetry_3
C1 N1 C2 119.8(2) .
O1 C1 N1 123.3(3) .
O1 C1 C1 122.2(3) 2_667
N1 C1 C1 114.5(3) 2_667
O2 C3 O3 124.8(3) .
O2 C3 C2 116.6(3) .
O3 C3 C2 118.5(2) .
N1 C2 C3 112.4(2) .
N2 C4 C5 113.9(3) .
C10 C5 C6 119.1(3) .
C10 C5 C4 123.3(3) .
C6 C5 C4 117.5(3) .
C5 C6 C7 119.6(4) .
C7 C8 C9 119.0(4) .
C8 C7 C6 121.1(4) .
C5 C10 C9 120.1(4) .
C8 C9 C10 121.0(5) .

loop_
_geom_bond_atom_site_label_1
_geom_bond_atom_site_label_2
_geom_bond_distance
_geom_bond_site_symmetry_2
O3 C3 1.256(3) .
N1 C1 1.330(4) .
N1 C2 1.454(4) .
O1 C1 1.229(3) .
O2 C3 1.251(3) .
C1 C1 1.526(5) 2_667
N2 C4 1.475(4) .
C3 C2 1.532(4) .
C4 C5 1.511(4) .
C5 C10 1.381(5) .
C5 C6 1.387(5) .
C6 C7 1.399(7) .
C8 C7 1.364(8) .
C8 C9 1.373(8) .
C10 C9 1.386(6) .
